data_4117219
loop_
_publ_author_name
'Norbert W. Mitzel'
'Bruce A. Smart'
'Karl-Heinz Dreih\"aupl'
'David W. H. Rankin'
'Hubert Schmidbaur'

_publ_section_title
;
 Low Symmetry in P(NR2)3 Skeletons and Related Fragments: An Inherent
 Phenomenon
;
_journal_name_full 'Journal of the American Chemical Society'
_journal_page_first 12673
_journal_page_last 12682
_journal_paper_doi 10.1021/ja9621861
_journal_volume 118
_journal_year 1996
_chemical_formula_sum 'C7 H20 N3 P'
_chemical_formula_weight 177.23
_chemical_name_systematic
; 
 Tris(dimethylamino)methylene-phosphorane 
;
_space_group_IT_number 33
_symmetry_cell_setting orthorhombic
_symmetry_space_group_name_Hall 'P 2c -2n'
_symmetry_space_group_name_H-M 'P n a 21'
_atom_sites_solution_hydrogens geom
_atom_sites_solution_primary direct
_atom_sites_solution_secondary difmap
_audit_creation_method SHELXL
_cell_angle_alpha 90.00
_cell_angle_beta 90.00
_cell_angle_gamma 90.00
_cell_formula_units_Z 4
_cell_length_a 11.593(2)
_cell_length_b 12.446(3)
_cell_length_c 7.297(3)
_cell_measurement_reflns_used 31
_cell_measurement_temperature 110(2)
_cell_measurement_theta_max 14
_cell_measurement_theta_min 12
_cell_volume 1052.9(5)
_computing_structure_refinement 'SHELXL-93 (Sheldrick, 1993)'
_computing_structure_solution 'SHELXS-86 (Sheldrick, 1990)'
_diffrn_ambient_temperature 110(2)
_diffrn_radiation_monochromator graphite
_diffrn_radiation_source 'fine-focus sealed tube'
_diffrn_radiation_type MoK\a
_diffrn_radiation_wavelength 0.71073
_diffrn_reflns_av_R_equivalents 0.0374
_diffrn_reflns_av_sigmaI/netI 0.0763
_diffrn_reflns_limit_h_max 13
_diffrn_reflns_limit_h_min -13
_diffrn_reflns_limit_k_max 14
_diffrn_reflns_limit_k_min 0
_diffrn_reflns_limit_l_max 8
_diffrn_reflns_limit_l_min -3
_diffrn_reflns_number 1496
_diffrn_reflns_theta_max 24.94
_diffrn_reflns_theta_min 3.24
_diffrn_standards_decay_% none
_diffrn_standards_interval_count 100
_diffrn_standards_number 3
_exptl_absorpt_coefficient_mu 0.213
_exptl_absorpt_correction_T_max 0.916
_exptl_absorpt_correction_T_min 0.813
_exptl_absorpt_correction_type Psi-scans
_exptl_crystal_colour Colourless
_exptl_crystal_density_diffrn 1.118
_exptl_crystal_description Cylinder
_exptl_crystal_F_000 392
_exptl_crystal_size_max 0.5
_exptl_crystal_size_mid 0.3
_exptl_crystal_size_min 0.3
_refine_diff_density_max 0.386
_refine_diff_density_min -0.233
_refine_diff_density_rms 0.063
_refine_ls_abs_structure_details 'Flack H D (1983), Acta Cryst. A39, 876-881'
_refine_ls_abs_structure_Flack 0.35(24)
_refine_ls_extinction_coef 0.0023(16)
_refine_ls_extinction_expression Fc^*^=kFc[1+0.001xFc^2^\l^3^/sin(2\q)]^-1/4^
_refine_ls_extinction_method SHELXL
_refine_ls_goodness_of_fit_all 1.019
_refine_ls_goodness_of_fit_obs 1.076
_refine_ls_matrix_type full
_refine_ls_number_parameters 121
_refine_ls_number_reflns 1336
_refine_ls_number_restraints 1
_refine_ls_restrained_S_all 1.023
_refine_ls_restrained_S_obs 1.076
_refine_ls_R_factor_all 0.0875
_refine_ls_R_factor_obs 0.0479
_refine_ls_shift/esd_max -0.001
_refine_ls_shift/esd_mean 0.000
_refine_ls_structure_factor_coef Fsqd
_refine_ls_weighting_details 'w=1/[\s^2^(Fo^2^)+(0.0508P)^2^+0.0000P] where P=(Fo^2^+2Fc^2^)/3'
_refine_ls_weighting_scheme calc
_refine_ls_wR_factor_all 0.1112
_refine_ls_wR_factor_obs 0.0960
_reflns_number_observed 936
_reflns_number_total 1338
_reflns_observed_criterion >2sigma(I)
_cod_data_source_file ja9621861_2.cif
_cod_data_source_block npylid
_cod_depositor_comments
;Adding Fobs data.

The following automatic conversions were performed:

'_refine_ls_weighting_scheme' value 'calc
w=1/[\s^2^(Fo^2^)+(0.0508P)^2^+0.0000P] where P=(Fo^2^+2Fc^2^)/3' was
changed to 'calc'. New tag '_refine_ls_weighting_details' was
created. The value of the new tag was set to
'w=1/[\s^2^(Fo^2^)+(0.0508P)^2^+0.0000P] where P=(Fo^2^+2Fc^2^)/3'.

Automatic conversion script
Id: cif_fix_values 3143 2015-03-26 13:38:13Z robertas 
;
_cod_database_code 4117219
_cod_database_fobs_code 4117219

loop_
_symmetry_equiv_pos_as_xyz
'x, y, z'
'-x, -y, z+1/2'
'x+1/2, -y+1/2, z'
'-x+1/2, y+1/2, z+1/2'

loop_
_atom_site_aniso_label
_atom_site_aniso_U_11
_atom_site_aniso_U_22
_atom_site_aniso_U_33
_atom_site_aniso_U_23
_atom_site_aniso_U_13
_atom_site_aniso_U_12
P 0.0187(5) 0.0181(5) 0.0124(5) -0.0017(10) 0.0003(7) 0.0006(6)
C1 0.036(3) 0.040(3) 0.012(3) -0.003(3) 0.007(3) 0.004(3)
N1 0.021(2) 0.021(2) 0.026(3) 0.004(2) -0.003(2) 0.004(2)
C11 0.022(2) 0.027(3) 0.040(4) 0.002(4) 0.001(4) 0.005(2)
C12 0.034(3) 0.028(3) 0.033(4) 0.013(3) -0.009(3) 0.004(2)
N2 0.024(2) 0.020(2) 0.019(3) -0.004(2) 0.002(2) -0.005(2)
C21 0.032(3) 0.023(2) 0.020(4) 0.007(3) -0.003(3) -0.007(2)
C22 0.027(3) 0.028(3) 0.020(3) -0.009(3) 0.000(3) -0.005(3)
N3 0.020(2) 0.011(2) 0.018(2) -0.005(2) 0.000(2) 0.002(2)
C31 0.021(2) 0.030(3) 0.028(4) -0.005(3) 0.004(3) -0.003(2)
C32 0.027(3) 0.024(3) 0.021(4) 0.000(3) 0.003(3) -0.004(2)

loop_
_atom_site_label
_atom_site_type_symbol
_atom_site_fract_x
_atom_site_fract_y
_atom_site_fract_z
_atom_site_U_iso_or_equiv
_atom_site_thermal_displace_type
_atom_site_occupancy
_atom_site_calc_flag
_atom_site_refinement_flags
P P 0.25203(12) 0.01666(8) 0.5800(2) 0.0164(3) Uani 1 d .
C1 C 0.2728(5) 0.0285(5) 0.3566(8) 0.0293(14) Uani 1 d .
H11 H 0.2502(46) 0.1033(46) 0.2947(99) 0.058(21) Uiso 1 d .
H12 H 0.2968(43) -0.0330(39) 0.2989(85) 0.038(18) Uiso 1 d .
N1 N 0.3336(3) -0.0814(3) 0.6657(7) 0.0229(11) Uani 1 d .
C11 C 0.4451(4) -0.1059(4) 0.5846(10) 0.0293(15) Uani 1 d .
H111 H 0.4539(14) -0.0661(26) 0.4727(37) 0.044 Uiso 1 calc R
H112 H 0.4496(13) -0.1814(20) 0.5589(48) 0.044 Uiso 1 calc R
H113 H 0.5053(16) -0.0863(27) 0.6685(33) 0.044 Uiso 1 calc R
C12 C 0.3247(4) -0.1165(4) 0.8558(9) 0.032(2) Uani 1 d .
H121 H 0.2454(23) -0.0930(21) 0.9090(21) 0.048 Uiso 1 calc R
H122 H 0.3907(23) -0.0818(20) 0.9322(24) 0.048 Uiso 1 calc R
H123 H 0.3317(25) -0.1997(22) 0.8618(10) 0.048 Uiso 1 calc R
N2 N 0.2699(3) 0.1361(3) 0.6799(6) 0.0212(11) Uani 1 d .
C21 C 0.3676(4) 0.2021(3) 0.6247(8) 0.025(2) Uani 1 d .
H211 H 0.3853(18) 0.1887(19) 0.4945(33) 0.038 Uiso 1 calc R
H212 H 0.4353(19) 0.1837(19) 0.7003(36) 0.038 Uiso 1 calc R
H213 H 0.3483(12) 0.2787(19) 0.6419(42) 0.038 Uiso 1 calc R
C22 C 0.2414(4) 0.1524(4) 0.8731(7) 0.0251(13) Uani 1 d .
H221 H 0.1835(24) 0.1008(20) 0.9101(16) 0.038 Uiso 1 calc R
H222 H 0.2118(25) 0.2244(20) 0.8902(12) 0.038 Uiso 1 calc R
H223 H 0.3099(17) 0.1429(23) 0.9468(21) 0.038 Uiso 1 calc R
N3 N 0.1220(3) -0.0166(3) 0.6708(6) 0.0162(10) Uani 1 d .
C31 C 0.0298(4) 0.0580(3) 0.6240(8) 0.026(2) Uani 1 d .
H311 H 0.0511(14) 0.1262(20) 0.6560(45) 0.039 Uiso 1 calc R
H312 H -0.0358(21) 0.0394(18) 0.6858(39) 0.039 Uiso 1 calc R
H313 H 0.0162(20) 0.0552(19) 0.5006(36) 0.039 Uiso 1 calc R
C32 C 0.0838(4) -0.1277(3) 0.6288(8) 0.024(2) Uani 1 d .
H321 H 0.1387(20) -0.1769(13) 0.6734(40) 0.036 Uiso 1 calc R
H322 H 0.0764(25) -0.1360(8) 0.5011(33) 0.036 Uiso 1 calc R
H323 H 0.0122(23) -0.1408(10) 0.6852(39) 0.036 Uiso 1 calc R

loop_
_atom_type_symbol
_atom_type_description
_atom_type_scat_dispersion_real
_atom_type_scat_dispersion_imag
_atom_type_scat_source
C C 0.0033 0.0016 'International Tables Vol C Tables 4.2.6.8 and 6.1.1.4'
H H 0.0000 0.0000 'International Tables Vol C Tables 4.2.6.8 and 6.1.1.4'
N N 0.0061 0.0033 'International Tables Vol C Tables 4.2.6.8 and 6.1.1.4'
P P 0.1023 0.0942 'International Tables Vol C Tables 4.2.6.8 and 6.1.1.4'

loop_
_geom_angle_atom_site_label_1
_geom_angle_atom_site_label_2
_geom_angle_atom_site_label_3
_geom_angle
_geom_angle_publ_flag
C1 P N1 110.6(3) y
C1 P N2 109.4(3) y
C1 P N3 122.4(3) y
N1 P N2 114.7(2) y
N1 P N3 100.3(2) y
N2 P N3 99.0(2) y
P C1 H11 117.3(38) y
P C1 H12 114.9(37) y
H11 C1 H12 127.5(52) y
C11 N1 C12 112.8(4) y
C11 N1 P 120.4(4) y
C12 N1 P 122.4(4) y
C21 N2 C22 111.4(4) y
C21 N2 P 118.6(3) y
C22 N2 P 121.1(3) y
C31 N3 C32 109.1(4) y
C31 N3 P 113.9(3) y
C32 N3 P 114.3(3) y
N1 C11 H111 109.5(3) ?
N1 C11 H112 109.5(2) ?
H111 C11 H112 109.5 ?
N1 C11 H113 109.5(3) ?
H111 C11 H113 109.5 ?
H112 C11 H113 109.5 ?
N1 C12 H121 109.5(3) ?
N1 C12 H122 109.5(3) ?
H121 C12 H122 109.5 ?
N1 C12 H123 109.5(3) ?
H121 C12 H123 109.5 ?
H122 C12 H123 109.5 ?
N2 C21 H211 109.5(3) ?
N2 C21 H212 109.5(3) ?
H211 C21 H212 109.5 ?
N2 C21 H213 109.5(2) ?
H211 C21 H213 109.5 ?
H212 C21 H213 109.5 ?
N2 C22 H221 109.5(3) ?
N2 C22 H222 109.5(3) ?
H221 C22 H222 109.5 ?
N2 C22 H223 109.5(3) ?
H221 C22 H223 109.5 ?
H222 C22 H223 109.5 ?
N3 C31 H311 109.5(2) ?
N3 C31 H312 109.5(2) ?
H311 C31 H312 109.5 ?
N3 C31 H313 109.5(3) ?
H311 C31 H313 109.5 ?
H312 C31 H313 109.5 ?
N3 C32 H321 109.5(2) ?
N3 C32 H322 109.5(3) ?
H321 C32 H322 109.5 ?
N3 C32 H323 109.5(2) ?
H321 C32 H323 109.5 ?
H322 C32 H323 109.5 ?

loop_
_geom_bond_atom_site_label_1
_geom_bond_atom_site_label_2
_geom_bond_distance
_geom_bond_publ_flag
P C1 1.655(6) y
P N1 1.666(4) y
P N2 1.669(4) y
P N3 1.698(4) y
C1 H11 1.07(6) y
C1 H12 0.92(5) y
N1 C11 1.453(6) y
N1 C12 1.458(7) y
C11 H111 0.96(2) ?
C11 H112 0.96(2) ?
C11 H113 0.96(2) ?
C12 H121 1.04(3) ?
C12 H122 1.04(3) ?
C12 H123 1.04(3) ?
N2 C21 1.456(5) y
N2 C22 1.462(6) y
C21 H211 0.99(2) ?
C21 H212 0.99(2) ?
C21 H213 0.99(2) ?
C22 H221 0.97(2) ?
C22 H222 0.97(2) ?
C22 H223 0.97(2) ?
N3 C31 1.456(5) y
N3 C32 1.484(5) y
C31 H311 0.91(3) ?
C31 H312 0.91(2) ?
C31 H313 0.91(2) ?
C32 H321 0.94(2) ?
C32 H322 0.94(2) ?
C32 H323 0.94(2) ?

loop_
_geom_torsion_atom_site_label_1
_geom_torsion_atom_site_label_2
_geom_torsion_atom_site_label_3
_geom_torsion_atom_site_label_4
_geom_torsion
C1 P N1 C11 31.3(5)
N2 P N1 C11 -93.1(5)
N3 P N1 C11 161.8(4)
C1 P N1 C12 -174.0(4)
N2 P N1 C12 61.6(4)
N3 P N1 C12 -43.4(4)
C1 P N2 C21 -44.0(5)
N1 P N2 C21 81.0(4)
N3 P N2 C21 -173.1(4)
C1 P N2 C22 171.5(4)
N1 P N2 C22 -63.4(4)
N3 P N2 C22 42.4(4)
C1 P N3 C31 -59.0(4)
N1 P N3 C31 178.4(4)
N2 P N3 C31 61.0(4)
C1 P N3 C32 67.3(4)
N1 P N3 C32 -55.4(4)
N2 P N3 C32 -172.7(4)

loop_
_cod_related_entry_id
_cod_related_entry_database
_cod_related_entry_code
1 ChemSpider 8913719
